data_4320154
loop_
_publ_author_name
'Dominique Mandon'
'Agathe Nopper'
'Thomas Litrol'
'Sandrine Goetz'

_publ_contact_author
;
Dr Dominique MANDON
Laboratoire de Chimie Organom\'etallique et de Catalyse
Institut Le bel
4, rue Blaise Pascal
F-67070 Strasbourg Cedex
France
;
_publ_contact_author_email mandon@chimie.u-strasbg.fr
_publ_contact_author_fax '+ 33 (0) 390 245 001'
_publ_contact_author_phone '+ 33 (0) 390 241 537'
_publ_section_title
;
 Tridentate Coordination of Monosubstituted Derivatives of the
 Tris(2-pyridylmethyl)amine Ligand to FeCl3: Structures and Spectroscopic
 Properties of ((2-Bromopyridyl)methyl)bis- (2-pyridylmethyl)amine
 FeIIICl3 and (((2-p- Methoxyphenyl)pyridyl)methyl)Bis(2-pyridyl-
 methyl)]amine FeIIICl3 and Comparison with the Bis(2-pyridylmethyl)]amine
 FeIIICl3 Complex
;
_journal_name_full 'Inorganic Chemistry'
_journal_page_first 4803
_journal_page_last 4806
_journal_paper_doi 10.1021/ic001339p
_journal_volume 40
_journal_year 2001
_chemical_formula_analytical L3Fe(III)Cl3
_chemical_formula_moiety C12H13N3Cl3Fe
_chemical_formula_structural L3Fe(III)Cl3
_chemical_formula_sum 'C12 H13 Cl3 Fe N3'
_chemical_formula_weight 361.46
_chemical_name_common L3Fe(III)Cl3
_chemical_name_systematic ' L3Fe(III)Cl3'
_space_group_IT_number 33
_symmetry_cell_setting orthorhombic
_symmetry_space_group_name_Hall 'P 2c -2n'
_symmetry_space_group_name_H-M 'P n a 21'
_cell_angle_alpha 90
_cell_angle_beta 90
_cell_angle_gamma 90
_cell_formula_units_Z 8
_cell_length_a 15.6038(8)
_cell_length_b 8.4742(7)
_cell_length_c 22.751(1)
_cell_measurement_reflns_used 25
_cell_measurement_temperature 294
_cell_measurement_theta_max 23.9
_cell_measurement_theta_min 18.1
_cell_volume 3008.4(3)
_computing_cell_refinement CAD4_(Enraf-Nonius,_1994)
_computing_data_collection CAD4_(Enraf-Nonius,_1994)
_computing_data_reduction process_MolEN_(Fair,_1990)
_computing_publication_material BTABLE_PTABLE_CIF_IN_MolEN_(Fair,_1990)
_computing_structure_refinement LSFM_MolEN_(Fair,_1990)
_computing_structure_solution Direct_methods_(SIR,_Burla_et_al.,_1989)
_diffrn_ambient_temperature 294
_diffrn_measurement_device Enraf_Nonius_CAD4
_diffrn_measurement_method \q/2\q
_diffrn_radiation_monochromator graphite
_diffrn_radiation_source xray_tube
_diffrn_radiation_type Mo-K\a
_diffrn_radiation_wavelength 0.71073
_diffrn_reflns_av_R_equivalents 0
_diffrn_reflns_av_sigmaI/netI 0.333
_diffrn_reflns_limit_h_max 10
_diffrn_reflns_limit_h_min 0
_diffrn_reflns_limit_k_max 19
_diffrn_reflns_limit_k_min 0
_diffrn_reflns_limit_l_max 28
_diffrn_reflns_limit_l_min 0
_diffrn_reflns_number 3483
_diffrn_reflns_theta_max 26.29
_diffrn_reflns_theta_min 2.5
_diffrn_standards_decay_% 0
_diffrn_standards_interval_time 120
_diffrn_standards_number 3
_exptl_absorpt_coefficient_mu 1.528
_exptl_absorpt_correction_T_max 1.0000
_exptl_absorpt_correction_T_min 0.9007
_exptl_absorpt_correction_type psi_scans_(North,_Phillips,_Mathews,_1968)
_exptl_crystal_colour yellow
_exptl_crystal_density_diffrn 1.60
_exptl_crystal_density_method none
_exptl_crystal_description prism
_exptl_crystal_F_000 1464
_exptl_crystal_size_max 0.30
_exptl_crystal_size_mid 0.30
_exptl_crystal_size_min 0.30
_refine_diff_density_max 0.228
_refine_diff_density_min -0.136
_refine_ls_abs_structure_details ' ?'
_refine_ls_abs_structure_Flack -0.00(3)
_refine_ls_extinction_method none
_refine_ls_goodness_of_fit_all 2.464
_refine_ls_goodness_of_fit_obs 1.022
_refine_ls_hydrogen_treatment included_not_refined
_refine_ls_matrix_type full
_refine_ls_number_constraints 0
_refine_ls_number_parameters 342
_refine_ls_number_reflns 2203
_refine_ls_number_restraints 1
_refine_ls_R_factor_all 0.070
_refine_ls_R_factor_obs 0.028
_refine_ls_shift/esd_max 0.016
_refine_ls_shift/esd_mean 0.003
_refine_ls_structure_factor_coef F
_refine_ls_weighting_details 'w = 4Fo^2^/(\s^2^(Fo^2^) + 0.0016 Fo^4^)'
_refine_ls_weighting_scheme calc
_refine_ls_wR_factor_all 0.085
_refine_ls_wR_factor_obs 0.033
_reflns_number_observed 2203
_reflns_number_total 3483
_reflns_observed_criterion >3.0\s(I)
_cod_data_source_file ic001339p_3.cif
_cod_data_source_block ST972
_cod_depositor_comments
;
The following automatic conversions were performed:

'_refine_ls_weighting_scheme' value '4Fo^2^/(\s^2^(Fo^2^) + 0.0016
Fo^4^)' was changed to 'calc'. New tag '_refine_ls_weighting_details'
was created. The value of the new tag was set to 'w =
4Fo^2^/(\s^2^(Fo^2^) + 0.0016 Fo^4^)'.

Automatic conversion script
Id: cif_fix_values 3143 2015-03-26 13:38:13Z robertas 
;
_cod_original_cell_volume 3008.4(6)
_cod_original_sg_symbol_Hall ' P 2c -2n'
_cod_original_formula_sum C12H13N3Cl3Fe
_cod_database_code 4320154

loop_
_symmetry_equiv_pos_as_xyz
x,y,z
-x,-y,1/2+z
1/2+x,1/2-y,+z
1/2-x,1/2+y,1/2+z

loop_
_atom_site_aniso_label
_atom_site_aniso_U_11
_atom_site_aniso_U_22
_atom_site_aniso_U_33
_atom_site_aniso_U_12
_atom_site_aniso_U_13
_atom_site_aniso_U_23
_atom_site_aniso_type_symbol
FE1 0.0323(3) 0.0343(3) 0.0271(3) 0.0014(3) 0.0030(3) -0.0018(4) Fe
N1 0.034(2) 0.033(2) 0.031(2) 0.004(2) -0.002(2) 0.002(2) N
C1 0.040(3) 0.038(3) 0.038(3) 0.003(2) -0.000(2) 0.006(3) C
C2 0.036(3) 0.056(3) 0.052(3) -0.013(3) 0.007(3) 0.003(3) C
C3 0.029(3) 0.069(4) 0.062(4) -0.000(3) -0.011(3) -0.001(4) C
C4 0.041(3) 0.058(3) 0.045(3) 0.004(3) -0.010(3) 0.004(3) C
C5 0.040(3) 0.046(3) 0.029(2) 0.003(3) -0.001(2) -0.000(2) C
C6 0.048(3) 0.062(3) 0.034(3) 0.008(3) 0.003(3) 0.014(3) C
N2 0.053(3) 0.036(2) 0.031(2) -0.002(2) 0.012(2) 0.003(2) N
C7 0.070(4) 0.046(3) 0.059(4) -0.002(3) 0.017(3) 0.007(3) C
C8 0.047(3) 0.031(3) 0.062(4) -0.004(2) 0.011(3) -0.009(3) C
N3 0.045(2) 0.036(2) 0.033(2) 0.001(2) 0.009(2) -0.006(2) N
C9 0.053(3) 0.048(3) 0.046(3) 0.002(3) 0.010(3) -0.008(3) C
C10 0.082(4) 0.069(4) 0.052(3) -0.002(4) 0.030(3) -0.019(3) C
C11 0.090(5) 0.053(4) 0.092(5) 0.004(4) 0.030(4) -0.025(4) C
C12 0.084(5) 0.037(3) 0.080(4) 0.002(3) 0.020(4) -0.006(3) C
CL1 0.0568(7) 0.0424(6) 0.0303(6) 0.0017(7) 0.0014(6) -0.0088(6) Cl
CL2 0.0419(6) 0.0498(7) 0.0305(6) 0.0077(6) -0.0009(6) 0.0038(6) Cl
CL3 0.0393(7) 0.0640(8) 0.0582(8) -0.0096(7) 0.0110(7) -0.0030(8) Cl
FE2 0.0334(3) 0.0332(3) 0.0250(3) -0.0012(3) 0.0021(3) -0.0008(3) Fe
N4 0.032(2) 0.036(2) 0.030(2) -0.002(2) 0.006(2) -0.001(2) N
C13 0.038(3) 0.046(3) 0.028(2) -0.007(3) 0.005(2) -0.001(2) C
C14 0.042(3) 0.053(3) 0.044(3) -0.009(3) 0.001(3) 0.004(3) C
C15 0.033(3) 0.085(4) 0.064(4) -0.011(3) -0.003(3) 0.004(4) C
C16 0.049(3) 0.073(4) 0.041(3) 0.009(3) -0.019(3) 0.011(3) C
C17 0.043(3) 0.035(3) 0.031(3) 0.009(2) -0.005(2) 0.000(2) C
C18 0.054(3) 0.058(3) 0.036(3) 0.006(3) 0.002(3) 0.015(3) C
N5 0.046(2) 0.040(2) 0.033(2) -0.003(2) 0.011(2) 0.003(2) N
C19 0.094(4) 0.042(3) 0.042(3) -0.005(3) 0.022(3) 0.009(3) C
C20 0.058(3) 0.030(3) 0.041(3) -0.008(3) 0.012(3) 0.002(2) C
N6 0.039(2) 0.032(2) 0.037(2) -0.004(2) 0.005(2) -0.003(2) N
C21 0.051(3) 0.047(3) 0.030(3) -0.006(3) 0.007(2) -0.006(3) C
C22 0.068(4) 0.050(3) 0.044(3) -0.012(3) 0.015(3) -0.018(3) C
C23 0.093(5) 0.036(3) 0.070(4) -0.003(3) 0.022(4) -0.015(3) C
C24 0.096(5) 0.034(3) 0.056(4) -0.000(3) 0.018(4) -0.008(3) C
CL4 0.0401(6) 0.0429(6) 0.0319(6) 0.0019(6) -0.0012(6) 0.0062(6) Cl
CL5 0.0513(7) 0.0446(6) 0.0337(6) -0.0002(7) 0.0006(6) -0.0096(6) Cl
CL6 0.0397(6) 0.0625(8) 0.0424(7) -0.0133(7) 0.0060(6) -0.0027(7) Cl

loop_
_atom_site_label
_atom_site_fract_x
_atom_site_fract_y
_atom_site_fract_z
_atom_site_U_iso_or_equiv
_atom_site_thermal_displace_type
_atom_site_calc_flag
_atom_site_calc_attached_atom
_atom_site_type_symbol
FE1 0.82331(4) -0.04767(8) 0.35567(3) 0.0311(3) Uij ? ? Fe
N1 0.6834(2) -0.0687(4) 0.3549(2) 0.033(2) Uij ? ? N
C1 0.6371(3) -0.1519(6) 0.3940(2) 0.039(3) Uij ? ? C
C2 0.5490(3) -0.1572(7) 0.3925(3) 0.047(3) Uij ? ? C
C3 0.5068(3) -0.0689(7) 0.3508(3) 0.050(3) Uij ? ? C
C4 0.5535(3) 0.0177(7) 0.3113(3) 0.048(3) Uij ? ? C
C5 0.6415(3) 0.0144(6) 0.3137(2) 0.038(3) Uij ? ? C
C6 0.6959(4) 0.0948(7) 0.2680(2) 0.047(3) Uij ? ? C
N2 0.7833(3) 0.1274(5) 0.2890(2) 0.039(2) Uij ? ? N
C7 0.7944(4) 0.2874(7) 0.3139(3) 0.058(4) Uij ? ? C
C8 0.7719(3) 0.2905(6) 0.3788(3) 0.044(3) Uij ? ? C
N3 0.7868(3) 0.1563(5) 0.4082(2) 0.038(2) Uij ? ? N
C9 0.7698(4) 0.1560(7) 0.4656(2) 0.049(3) Uij ? ? C
C10 0.7381(4) 0.2855(8) 0.4949(3) 0.066(4) Uij ? ? C
C11 0.7253(5) 0.4213(8) 0.4645(3) 0.076(5) Uij ? ? C
C12 0.7420(5) 0.4251(6) 0.4053(3) 0.063(4) Uij ? ? C
CL1 0.82550(9) -0.2431(2) 0.28470(6) 0.0418(7) Uij ? ? Cl
CL2 0.84020(8) -0.2059(2) 0.43583(6) 0.0399(6) Uij ? ? Cl
CL3 0.96140(9) 0.0398(2) 0.34654(7) 0.0527(8) Uij ? ? Cl
FE2 0.94794(4) 0.04684(8) 0.1258 0.0302(3) Uij ? ? Fe
N4 1.0877(2) 0.0660(4) 0.1266(2) 0.033(2) Uij ? ? N
C13 1.1350(3) 0.1462(6) 0.0876(2) 0.037(3) Uij ? ? C
C14 1.2212(4) 0.1493(7) 0.0875(2) 0.046(3) Uij ? ? C
C15 1.2648(4) 0.0637(8) 0.1296(3) 0.056(4) Uij ? ? C
C16 1.2178(4) -0.0216(7) 0.1709(3) 0.053(3) Uij ? ? C
C17 1.1296(3) -0.0167(6) 0.1691(2) 0.036(3) Uij ? ? C
C18 1.0753(4) -0.0937(7) 0.2140(2) 0.048(3) Uij ? ? C
N5 0.9873(3) -0.1283(5) 0.1922(2) 0.039(2) Uij ? ? N
C19 0.9745(4) -0.2874(7) 0.1687(3) 0.055(3) Uij ? ? C
C20 0.9958(4) -0.2941(6) 0.1041(2) 0.041(3) Uij ? ? C
N6 0.9820(3) -0.1627(5) 0.0733(2) 0.036(2) Uij ? ? N
C21 0.9956(4) -0.1628(6) 0.0143(2) 0.042(3) Uij ? ? C
C22 1.0230(4) -0.2973(7) -0.0142(3) 0.053(3) Uij ? ? C
C23 1.0371(5) -0.4312(7) 0.0176(3) 0.062(4) Uij ? ? C
C24 1.0254(5) -0.4309(6) 0.0776(3) 0.057(4) Uij ? ? C
CL4 0.93021(8) 0.2000(1) 0.04446(6) 0.0380(6) Uij ? ? Cl
CL5 0.94677(9) 0.2447(2) 0.19634(6) 0.0426(7) Uij ? ? Cl
CL6 0.80950(8) -0.0360(2) 0.13746(6) 0.0472(7) Uij ? ? Cl
H01 0.9497 -0.1118 0.2252 0.0526 Uiso ? ? H
H02 0.8260 0.1145 0.2561 0.0539 Uiso ? ? H
H1 0.6663 -0.2092 0.4237 0.0505 Uiso calc C1 H
H2 0.5181 -0.2205 0.4197 0.0620 Uiso calc C2 H
H3 0.4459 -0.0680 0.3494 0.0695 Uiso calc C3 H
H4 0.5252 0.0795 0.2824 0.0627 Uiso calc C4 H
H5 0.6695 0.1919 0.2575 0.0624 Uiso calc C6 H
H6 0.6993 0.0286 0.2344 0.0624 Uiso calc C6 H
H7 0.7581 0.3587 0.2934 0.0759 Uiso calc C7 H
H8 0.8524 0.3191 0.3091 0.0759 Uiso calc C7 H
H9 0.7800 0.0621 0.4873 0.0635 Uiso calc C9 H
H10 0.7254 0.2800 0.5357 0.0879 Uiso calc C10 H
H11 0.7049 0.5130 0.4840 0.1014 Uiso calc C11 H
H12 0.7330 0.5187 0.3831 0.0870 Uiso calc C12 H
H13 1.1058 0.2045 0.0581 0.0486 Uiso calc C13 H
H14 1.2515 0.2093 0.0589 0.0599 Uiso calc C14 H
H15 1.3257 0.0630 0.1304 0.0784 Uiso calc C15 H
H16 1.2463 -0.0825 0.2000 0.0709 Uiso calc C16 H
H17 1.0712 -0.0259 0.2472 0.0639 Uiso calc C18 H
H18 1.1017 -0.1901 0.2254 0.0639 Uiso calc C18 H
H19 0.9164 -0.3170 0.1741 0.0775 Uiso calc C19 H
H20 1.0106 -0.3589 0.1893 0.0775 Uiso calc C19 H
H21 0.9860 -0.0690 -0.0076 0.0556 Uiso calc C21 H
H22 1.0319 -0.2967 -0.0555 0.0702 Uiso calc C22 H
H23 1.0552 -0.5249 -0.0016 0.0865 Uiso calc C23 H
H24 1.0374 -0.5223 0.1003 0.0809 Uiso calc C24 H

loop_
_atom_type_symbol
_atom_type_description
_atom_type_scat_dispersion_real
_atom_type_scat_dispersion_imag
_atom_type_scat_source
C ? 0.002 0.002 International_Tables_Vol_IV_Table_2.3.1
H ? 0.000 0.000 International_Tables_Vol_IV_Table_2.3.1
N ? 0.004 0.003 International_Tables_Vol_IV_Table_2.3.1
Cl ? 0.132 0.159 International_Tables_Vol_IV_Table_2.3.1
Fe ? 0.301 0.845 International_Tables_Vol_IV_Table_2.3.1

loop_
_geom_angle_atom_site_label_1
_geom_angle_atom_site_label_2
_geom_angle_atom_site_label_3
_geom_angle
_geom_angle_site_symmetry_1
_geom_angle_site_symmetry_2
_geom_angle_site_symmetry_3
_geom_angle_publ_flag
N1 FE1 N2 76.6(2) . . . ?
N1 FE1 N3 78.9(2) . . . ?
N1 FE1 CL1 87.2(1) . . . ?
N1 FE1 CL2 94.2(1) . . . ?
N1 FE1 CL3 164.6(1) . . . ?
N2 FE1 N3 76.7(2) . . . ?
N2 FE1 CL1 90.4(1) . . . ?
N2 FE1 CL2 167.5(1) . . . ?
N2 FE1 CL3 89.2(1) . . . ?
N3 FE1 CL1 162.8(1) . . . ?
N3 FE1 CL2 93.3(1) . . . ?
N3 FE1 CL3 92.2(1) . . . ?
CL1 FE1 CL2 97.81(7) . . . ?
CL1 FE1 CL3 98.90(7) . . . ?
CL2 FE1 CL3 98.88(7) . . . ?
C1 N1 C5 118.4(5) . . . ?
N1 C1 C2 122.5(6) . . . ?
C1 C2 C3 118.5(6) . . . ?
C2 C3 C4 119.2(6) . . . ?
C3 C4 C5 119.6(6) . . . ?
N1 C5 C4 121.7(6) . . . ?
N1 C5 C6 116.5(5) . . . ?
C4 C5 C6 121.7(6) . . . ?
C5 C6 N2 112.5(5) . . . ?
C6 N2 C7 113.9(5) . . . ?
N2 C7 C8 111.1(6) . . . ?
C7 C8 N3 115.5(6) . . . ?
C7 C8 C12 121.4(7) . . . ?
N3 C8 C12 123.1(7) . . . ?
C8 N3 C9 117.2(6) . . . ?
N3 C9 C10 123.0(7) . . . ?
C9 C10 C11 118.8(7) . . . ?
C10 C11 C12 119.5(7) . . . ?
C8 C12 C11 118.4(7) . . . ?
C13 N4 C17 117.8(5) . . . ?
N4 C13 C14 124.2(6) . . . ?
C13 C14 C15 118.7(6) . . . ?
C14 C15 C16 118.7(6) . . . ?
C15 C16 C17 119.4(6) . . . ?
N4 C17 C16 121.1(6) . . . ?
N4 C17 C18 116.3(5) . . . ?
C16 C17 C18 122.5(6) . . . ?
C17 C18 N5 112.6(5) . . . ?
C18 N5 C19 115.4(5) . . . ?
N5 C19 C20 111.2(5) . . . ?
C19 C20 N6 116.4(6) . . . ?
C19 C20 C24 121.9(7) . . . ?
N6 C20 C24 121.6(6) . . . ?
C20 N6 C21 119.5(6) . . . ?
N6 C21 C22 120.9(7) . . . ?
C21 C22 C23 119.2(7) . . . ?
C22 C23 C24 120.2(7) . . . ?
C20 C24 C23 118.5(7) . . . ?

loop_
_geom_bond_atom_site_label_1
_geom_bond_atom_site_label_2
_geom_bond_distance
_geom_bond_site_symmetry_1
_geom_bond_site_symmetry_2
_geom_bond_publ_flag
FE1 N1 2.191(4) . . ?
FE1 N2 2.211(5) . . ?
FE1 N3 2.177(5) . . ?
FE1 CL1 2.313(2) . . ?
FE1 CL2 2.279(2) . . ?
FE1 CL3 2.288(2) . . ?
N1 C1 1.346(7) . . ?
N1 C5 1.342(7) . . ?
C1 C2 1.375(8) . . ?
C2 C3 1.377(9) . . ?
C3 C4 1.370(9) . . ?
C4 C5 1.374(8) . . ?
C5 C6 1.505(8) . . ?
C6 N2 1.473(8) . . ?
N2 C7 1.479(9) . . ?
C7 C8 1.52(1) . . ?
C8 N3 1.340(8) . . ?
C8 C12 1.371(9) . . ?
N3 C9 1.334(8) . . ?
C9 C10 1.376(9) . . ?
C10 C11 1.36(1) . . ?
C11 C12 1.37(1) . . ?
N4 C13 1.339(7) . . ?
N4 C17 1.362(7) . . ?
C13 C14 1.346(8) . . ?
C14 C15 1.382(9) . . ?
C15 C16 1.394(9) . . ?
C16 C17 1.377(9) . . ?
C17 C18 1.480(9) . . ?
C18 N5 1.489(8) . . ?
N5 C19 1.464(8) . . ?
C19 C20 1.508(9) . . ?
C20 N6 1.333(8) . . ?
C20 C24 1.386(9) . . ?
N6 C21 1.360(8) . . ?
C21 C22 1.378(9) . . ?
C22 C23 1.36(1) . . ?
C23 C24 1.38(1) . . ?

loop_
_geom_contact_atom_site_label_1
_geom_contact_atom_site_label_2
_geom_contact_distance
_geom_contact_site_symmetry_1
_geom_contact_site_symmetry_2
_geom_contact_publ_flag
? ? ? ? ? ?
